data_7704579
loop_
_publ_author_name
'Huster, Niklas'
'Zanders, David'
'Karle, Sarah'
'Rogalla, Detlef'
'Devi, Anjana'

_publ_section_title
;
 Additive-free spin coating of tin oxide thin films: synthesis,
 characterization and evaluation of tin \b-ketoiminates as a new precursor
 class for solution deposition processes.
;
_journal_issue 31
_journal_name_full 'Dalton transactions (Cambridge, England : 2003)'
_journal_page_first 10755
_journal_page_last 10764
_journal_paper_doi 10.1039/d0dt01463j
_journal_volume 49
_journal_year 2020
_chemical_formula_moiety 'C18 H32 N2 O4 Sn'
_chemical_formula_sum 'C18 H32 N2 O4 Sn'
_chemical_formula_weight 459.14
_space_group_crystal_system monoclinic
_space_group_IT_number 14
_space_group_name_Hall '-P 2ybc'
_space_group_name_H-M_alt 'P 1 21/c 1'
_atom_sites_solution_hydrogens geom
_atom_sites_solution_primary dual
_audit_creation_date 2020-04-16
_audit_creation_method
;
Olex2 1.2
(compiled 2018.05.29 svn.r3508 for OlexSys, GUI svn.r5506)
;
_audit_update_record
;
2020-04-17 deposited with the CCDC.	2020-06-03 downloaded from the CCDC.
;
_cell_angle_alpha 90
_cell_angle_beta 94.1801(11)
_cell_angle_gamma 90
_cell_formula_units_Z 4
_cell_length_a 8.28458(9)
_cell_length_b 15.15852(17)
_cell_length_c 16.5128(2)
_cell_measurement_reflns_used 8332
_cell_measurement_temperature 99.99(10)
_cell_measurement_theta_max 75.9140
_cell_measurement_theta_min 3.9670
_cell_volume 2068.19(4)
_computing_cell_refinement 'CrysAlisPro 1.171.40.20a (Rigaku OD, 2018)'
_computing_data_collection 'CrysAlisPro 1.171.40.20a (Rigaku OD, 2018)'
_computing_data_reduction 'CrysAlisPro 1.171.40.20a (Rigaku OD, 2018)'
_computing_molecular_graphics 'Olex2 (Dolomanov et al., 2009)'
_computing_publication_material 'Olex2 (Dolomanov et al., 2009)'
_computing_structure_refinement 'ShelXL (Sheldrick, 2015)'
_computing_structure_solution 'ShelXT (Sheldrick, 2015)'
_diffrn_ambient_environment N~2~
_diffrn_ambient_temperature 99.99(10)
_diffrn_detector 'CCD plate'
_diffrn_detector_type HyPix
_diffrn_measured_fraction_theta_full 0.999
_diffrn_measured_fraction_theta_max 0.969
_diffrn_measurement_details
;
List of Runs (angles in degrees, time in seconds):

  # Type    Start    End  Width  t~exp~   \w     \q     \k     \f   Frames
#--------------------------------------------------------------------------
  1  \w   -102.00 -23.00   0.50    0.05    --  -47.45 -80.00-174.00  158
  2  \w     12.00  47.00   0.50    0.05    --   47.45 -80.00-174.00   70
  3  \w     57.00  83.00   0.50    0.07    --  106.49 -80.00-174.00   52
  4  \w     51.00 101.00   0.50    0.07    --  106.49 -94.00 -90.00  100
  5  \w     36.00  69.00   0.50    0.07    --  106.49 -61.00-150.00   66
  6  \w     34.00  74.00   0.50    0.07    --  106.49 -61.00-180.00   80
  7  \w     97.00 175.00   0.50    0.07    --  106.49  15.00-120.00  156
  8  \w    153.00 178.00   0.50    0.07    --  106.49  77.00  30.00   50
  9  \w    135.00 161.00   0.50    0.07    --  106.49  61.00  60.00   52
 10  \w     93.00 131.00   0.50    0.07    --  106.49  61.00  60.00   76
 11  \w    102.00 128.00   0.50    0.07    --  106.49  77.00  30.00   52
 12  \w     83.00 172.00   0.50    0.07    --  106.49  80.00 -51.00  178
 13  \w     48.00  73.00   0.50    0.05    --   47.45  80.00 -51.00   50
 14  \w     34.00  62.00   0.50    0.07    --  106.49 -61.00 -90.00   56
 15  \w     38.00  63.00   0.50    0.07    --  106.49 -61.00 -30.00   50
 16  \w     34.00  72.00   0.50    0.07    --  106.49 -94.00  30.00   76
 17  \w     38.00  74.00   0.50    0.07    --  106.49 -61.00   0.00   72
 18  \w     37.00  62.00   0.50    0.07    --  106.49 -61.00 120.00   50
 19  \w    -71.00  24.00   0.50    0.05    --  -47.45  80.00 -51.00  190
 20  \w    -40.00 -14.00   0.50    0.07    --  -86.25  45.00 150.00   52
 21  \w    -68.00 -21.00   0.50    0.07    --  -86.25  61.00 150.00   94
 22  \w    -85.00 -59.00   0.50    0.07    --  -86.25  80.00 -51.00   52
 23  \w   -115.00 -77.00   0.50    0.05    --  -47.45-125.00 -30.00   76
;
_diffrn_measurement_device 'four-circle diffractometer'
_diffrn_measurement_device_type 'XtaLAB Synergy, Dualflex, HyPix'
_diffrn_measurement_method '\w scans'
_diffrn_orient_matrix_type 'CrysAlisPro convention (1999,Acta A55,543-557)'
_diffrn_orient_matrix_UB_11 -0.1181929000
_diffrn_orient_matrix_UB_12 0.0338298000
_diffrn_orient_matrix_UB_13 -0.0694591000
_diffrn_orient_matrix_UB_21 -0.0410657000
_diffrn_orient_matrix_UB_22 0.0800397000
_diffrn_orient_matrix_UB_23 0.0522095000
_diffrn_orient_matrix_UB_31 0.1382559000
_diffrn_orient_matrix_UB_32 0.0526766000
_diffrn_orient_matrix_UB_33 -0.0346585000
_diffrn_radiation_monochromator mirror
_diffrn_radiation_probe x-ray
_diffrn_radiation_type CuK\a
_diffrn_radiation_wavelength 1.54184
_diffrn_reflns_av_R_equivalents 0.0406
_diffrn_reflns_av_unetI/netI 0.0389
_diffrn_reflns_Laue_measured_fraction_full 0.999
_diffrn_reflns_Laue_measured_fraction_max 0.969
_diffrn_reflns_limit_h_max 10
_diffrn_reflns_limit_h_min -9
_diffrn_reflns_limit_k_max 17
_diffrn_reflns_limit_k_min -18
_diffrn_reflns_limit_l_max 20
_diffrn_reflns_limit_l_min -20
_diffrn_reflns_number 13580
_diffrn_reflns_point_group_measured_fraction_full 0.999
_diffrn_reflns_point_group_measured_fraction_max 0.969
_diffrn_reflns_theta_full 67.684
_diffrn_reflns_theta_max 76.870
_diffrn_reflns_theta_min 3.964
_diffrn_source 'micro-focus sealed X-ray tube'
_diffrn_source_type 'PhotonJet (Cu) X-ray Source'
_exptl_absorpt_coefficient_mu 10.019
_exptl_absorpt_correction_T_max 1.000
_exptl_absorpt_correction_T_min 0.496
_exptl_absorpt_correction_type gaussian
_exptl_absorpt_process_details
;
CrysAlisPro 1.171.40.20a (Rigaku Oxford Diffraction, 2018)
Numerical absorption correction based on gaussian integration over
			a multifaceted crystal model
Empirical absorption correction using spherical harmonics,
 implemented in SCALE3 ABSPACK scaling algorithm.
;
_exptl_crystal_colour 'clear yellowish'
_exptl_crystal_colour_lustre clear
_exptl_crystal_colour_modifier yellowish
_exptl_crystal_density_diffrn 1.475
_exptl_crystal_description prism
_exptl_crystal_F_000 944
_exptl_crystal_size_max 0.165
_exptl_crystal_size_mid 0.145
_exptl_crystal_size_min 0.1
_refine_diff_density_max 1.012
_refine_diff_density_min -1.233
_refine_diff_density_rms 0.110
_refine_ls_extinction_method none
_refine_ls_goodness_of_fit_ref 1.061
_refine_ls_hydrogen_treatment constr
_refine_ls_matrix_type full
_refine_ls_number_parameters 232
_refine_ls_number_reflns 4240
_refine_ls_number_restraints 0
_refine_ls_restrained_S_all 1.061
_refine_ls_R_factor_all 0.0331
_refine_ls_R_factor_gt 0.0310
_refine_ls_shift/su_max 0.001
_refine_ls_shift/su_mean 0.000
_refine_ls_structure_factor_coef Fsqd
_refine_ls_weighting_details 'w=1/[\s^2^(Fo^2^)+(0.0494P)^2^+0.9532P] where P=(Fo^2^+2Fc^2^)/3'
_refine_ls_weighting_scheme calc
_refine_ls_wR_factor_gt 0.0818
_refine_ls_wR_factor_ref 0.0833
_reflns_Friedel_coverage 0.000
_reflns_number_gt 3922
_reflns_number_total 4240
_reflns_threshold_expression 'I > 2\s(I)'
_cod_data_source_file d0dt01463j2.cif
_cod_data_source_block nh-34
_cod_depositor_comments 'Adding full bibliography for 7704579.cif.'
_cod_database_code 7704579
_shelx_shelxl_version_number 2014/7
_chemical_oxdiff_formula C18H32N2O4Sn
_shelx_space_group_comment
;
The symmetry employed for this shelxl refinement is uniquely defined
by the following loop, which should always be used as a source of
symmetry information in preference to the above space-group names.
They are only intended as comments.
;
_shelx_estimated_absorpt_t_max 0.434
_shelx_estimated_absorpt_t_min 0.289
_diffrn_oxdiff_ac4_digest_frames
;
01ea1d5671da5fe16deb314286e1015dda019083f5f
;
_reflns_odcompleteness_completeness 99.97
_reflns_odcompleteness_iscentric 1
_reflns_odcompleteness_theta 66.97
_olex2_refinement_description
;
1. Fixed Uiso
 At 1.2 times of:
  All C(H) groups, All C(H,H) groups
 At 1.5 times of:
  All C(H,H,H) groups
2.a Secondary CH2 refined with riding coordinates:
 C6(H6A,H6B), C7(H7A,H7B), C8(H8A,H8B), C15(H15A,H15B), C16(H16A,H16B),
 C17(H17A,H17B)
2.b Aromatic/amide H refined with riding coordinates:
 C2(H2), C11(H11)
2.c Idealised Me refined as rotating group:
 C4(H4A,H4B,H4C), C5(H5A,H5B,H5C), C9(H9A,H9B,H9C), C13(H13A,H13B,H13C),
 C14(H14A,H14B,H14C), C18(H18A,H18B,H18C)
;
_olex2_submission_special_instructions 'No special instructions were received'
_oxdiff_exptl_absorpt_empirical_details
;
Empirical correction (ABSPACK) includes:
- Absorption correction using spherical harmonics
- Frame scaling
;
_oxdiff_exptl_absorpt_empirical_full_max 2.434
_oxdiff_exptl_absorpt_empirical_full_min 0.684

loop_
_space_group_symop_operation_xyz
'x, y, z'
'-x, y+1/2, -z+1/2'
'-x, -y, -z'
'x, -y-1/2, z-1/2'

loop_
_atom_site_label
_atom_site_type_symbol
_atom_site_fract_x
_atom_site_fract_y
_atom_site_fract_z
_atom_site_U_iso_or_equiv
_atom_site_adp_type
_atom_site_occupancy
_atom_site_site_symmetry_order
_atom_site_calc_flag
_atom_site_refinement_flags_posn
_atom_site_refinement_flags_adp
_atom_site_refinement_flags_occupancy
_atom_site_disorder_assembly
_atom_site_disorder_group
C1 C 0.5119(3) 0.38884(17) 0.32433(17) 0.0132(5) Uani 1 1 d . . . . .
C2 C 0.4044(3) 0.40969(17) 0.26078(17) 0.0150(5) Uani 1 1 d . . . . .
H2 H 0.3761 0.4702 0.2553 0.018 Uiso 1 1 calc R . . . .
C3 C 0.3285(3) 0.35098(17) 0.20093(16) 0.0128(5) Uani 1 1 d . . . . .
C4 C 0.5845(3) 0.46062(17) 0.37834(17) 0.0176(5) Uani 1 1 d . . . . .
H4A H 0.5694 0.4462 0.4352 0.026 Uiso 1 1 calc GR . . . .
H4B H 0.5310 0.5168 0.3643 0.026 Uiso 1 1 calc GR . . . .
H4C H 0.7004 0.4656 0.3708 0.026 Uiso 1 1 calc GR . . . .
C5 C 0.2345(3) 0.39764(18) 0.13134(18) 0.0191(6) Uani 1 1 d . . . . .
H5A H 0.3084 0.4146 0.0903 0.029 Uiso 1 1 calc GR . . . .
H5B H 0.1830 0.4506 0.1518 0.029 Uiso 1 1 calc GR . . . .
H5C H 0.1512 0.3580 0.1069 0.029 Uiso 1 1 calc GR . . . .
C6 C 0.2598(3) 0.20965(17) 0.14279(16) 0.0144(5) Uani 1 1 d . . . . .
H6A H 0.1484 0.2322 0.1310 0.017 Uiso 1 1 calc R . . . .
H6B H 0.2515 0.1491 0.1647 0.017 Uiso 1 1 calc R . . . .
C7 C 0.3434(3) 0.20532(19) 0.06349(17) 0.0167(5) Uani 1 1 d . . . . .
H7A H 0.3525 0.2656 0.0413 0.020 Uiso 1 1 calc R . . . .
H7B H 0.4543 0.1817 0.0746 0.020 Uiso 1 1 calc R . . . .
C8 C 0.2517(3) 0.14755(19) 0.00098(17) 0.0183(5) Uani 1 1 d . . . . .
H8A H 0.3141 0.1417 -0.0477 0.022 Uiso 1 1 calc R . . . .
H8B H 0.2366 0.0880 0.0238 0.022 Uiso 1 1 calc R . . . .
C9 C 0.0086(4) 0.1358(2) -0.0802(2) 0.0281(7) Uani 1 1 d . . . . .
H9A H 0.0709 0.1287 -0.1280 0.042 Uiso 1 1 calc GR . . . .
H9B H -0.0935 0.1660 -0.0958 0.042 Uiso 1 1 calc GR . . . .
H9C H -0.0143 0.0776 -0.0578 0.042 Uiso 1 1 calc GR . . . .
C10 C 0.7757(3) 0.13190(16) 0.20161(16) 0.0140(5) Uani 1 1 d . . . . .
C11 C 0.8891(3) 0.11480(16) 0.26344(17) 0.0144(5) Uani 1 1 d . . . . .
H11 H 0.9883 0.0905 0.2485 0.017 Uiso 1 1 calc R . . . .
C12 C 0.8762(3) 0.12930(16) 0.34897(17) 0.0133(5) Uani 1 1 d . . . . .
C13 C 0.8154(3) 0.11611(19) 0.11487(17) 0.0204(6) Uani 1 1 d . . . . .
H13A H 0.7367 0.0748 0.0888 0.031 Uiso 1 1 calc GR . . . .
H13B H 0.9244 0.0911 0.1144 0.031 Uiso 1 1 calc GR . . . .
H13C H 0.8107 0.1721 0.0852 0.031 Uiso 1 1 calc GR . . . .
C14 C 1.0280(3) 0.10985(18) 0.40307(18) 0.0180(5) Uani 1 1 d . . . . .
H14A H 1.0810 0.1654 0.4197 0.027 Uiso 1 1 calc GR . . . .
H14B H 1.1020 0.0740 0.3731 0.027 Uiso 1 1 calc GR . . . .
H14C H 0.9989 0.0776 0.4513 0.027 Uiso 1 1 calc GR . . . .
C15 C 0.7393(3) 0.17332(17) 0.46551(17) 0.0149(5) Uani 1 1 d . . . . .
H15A H 0.6656 0.2232 0.4744 0.018 Uiso 1 1 calc R . . . .
H15B H 0.8489 0.1899 0.4884 0.018 Uiso 1 1 calc R . . . .
C16 C 0.6821(3) 0.09188(18) 0.50965(16) 0.0167(5) Uani 1 1 d . . . . .
H16A H 0.5703 0.0773 0.4887 0.020 Uiso 1 1 calc R . . . .
H16B H 0.7523 0.0412 0.4982 0.020 Uiso 1 1 calc R . . . .
C17 C 0.6857(3) 0.10590(19) 0.60074(17) 0.0184(5) Uani 1 1 d . . . . .
H17A H 0.6172 0.1570 0.6132 0.022 Uiso 1 1 calc R . . . .
H17B H 0.6438 0.0530 0.6274 0.022 Uiso 1 1 calc R . . . .
C18 C 0.8661(4) 0.1310(2) 0.71517(18) 0.0261(6) Uani 1 1 d . . . . .
H18A H 0.7959 0.1787 0.7318 0.039 Uiso 1 1 calc GR . . . .
H18B H 0.9790 0.1450 0.7323 0.039 Uiso 1 1 calc GR . . . .
H18C H 0.8354 0.0757 0.7407 0.039 Uiso 1 1 calc GR . . . .
N2 N 0.7434(3) 0.15731(14) 0.37779(13) 0.0123(4) Uani 1 1 d . . . . .
N6 N 0.3431(3) 0.26575(14) 0.20539(14) 0.0127(4) Uani 1 1 d . . . . .
O3 O 0.5663(2) 0.31014(11) 0.34484(13) 0.0159(4) Uani 1 1 d . . . . .
O4 O 0.0990(3) 0.18630(11) -0.02087(13) 0.0182(4) Uani 1 1 d . . . . .
O5 O 0.6295(2) 0.16218(13) 0.20760(12) 0.0167(4) Uani 1 1 d . . . . .
O6 O 0.8489(2) 0.12174(15) 0.62946(12) 0.0227(4) Uani 1 1 d . . . . .
Sn1 Sn 0.48920(2) 0.18250(2) 0.30792(2) 0.01076(8) Uani 1 1 d . . . . .

loop_
_atom_site_aniso_label
_atom_site_aniso_U_11
_atom_site_aniso_U_22
_atom_site_aniso_U_33
_atom_site_aniso_U_23
_atom_site_aniso_U_13
_atom_site_aniso_U_12
C1 0.0146(11) 0.0074(11) 0.0178(13) -0.0050(10) 0.0024(10) -0.0020(9)
C2 0.0169(12) 0.0078(11) 0.0204(14) -0.0007(10) 0.0018(10) 0.0007(10)
C3 0.0104(11) 0.0122(12) 0.0158(13) 0.0011(10) 0.0019(9) 0.0019(9)
C4 0.0213(13) 0.0103(12) 0.0204(14) -0.0038(10) -0.0030(10) -0.0003(10)
C5 0.0185(13) 0.0147(12) 0.0233(15) 0.0035(11) -0.0032(11) 0.0039(10)
C6 0.0164(12) 0.0110(12) 0.0154(13) 0.0013(10) -0.0006(10) -0.0017(10)
C7 0.0158(12) 0.0174(12) 0.0170(14) -0.0023(11) 0.0012(10) 0.0001(11)
C8 0.0188(13) 0.0189(14) 0.0168(14) -0.0019(11) -0.0024(10) 0.0046(11)
C9 0.0272(15) 0.0284(16) 0.0266(17) -0.0115(13) -0.0116(12) 0.0056(13)
C10 0.0161(12) 0.0075(11) 0.0189(14) 0.0000(9) 0.0048(10) -0.0003(9)
C11 0.0138(11) 0.0106(12) 0.0190(14) -0.0027(10) 0.0027(10) 0.0018(9)
C12 0.0136(11) 0.0064(10) 0.0195(13) 0.0020(9) -0.0006(9) -0.0015(9)
C13 0.0204(13) 0.0222(14) 0.0189(14) -0.0002(11) 0.0041(11) 0.0030(11)
C14 0.0129(12) 0.0177(13) 0.0228(14) 0.0003(11) -0.0029(10) 0.0015(10)
C15 0.0176(13) 0.0123(12) 0.0145(14) -0.0007(9) -0.0010(10) 0.0009(9)
C16 0.0203(13) 0.0148(13) 0.0148(13) 0.0038(10) 0.0004(10) 0.0009(10)
C17 0.0173(12) 0.0214(14) 0.0166(14) 0.0036(10) 0.0021(10) 0.0008(10)
C18 0.0268(15) 0.0377(17) 0.0138(14) -0.0013(12) 0.0015(11) 0.0074(13)
N2 0.0149(10) 0.0080(9) 0.0136(11) -0.0008(8) -0.0024(8) 0.0002(8)
N6 0.0129(10) 0.0106(10) 0.0143(11) 0.0003(8) 0.0000(8) -0.0012(8)
O3 0.0207(10) 0.0065(8) 0.0195(10) -0.0022(7) -0.0055(8) 0.0018(7)
O4 0.0194(10) 0.0153(10) 0.0186(10) -0.0030(7) -0.0072(8) 0.0030(7)
O5 0.0160(9) 0.0206(9) 0.0134(10) -0.0009(8) 0.0004(7) 0.0047(8)
O6 0.0160(9) 0.0399(12) 0.0122(10) -0.0002(8) -0.0002(7) 0.0048(8)
Sn1 0.01132(11) 0.00717(12) 0.01373(12) 0.00121(5) 0.00046(7) -0.00057(5)

loop_
_atom_type_symbol
_atom_type_description
_atom_type_scat_dispersion_real
_atom_type_scat_dispersion_imag
_atom_type_scat_source
C C 0.0181 0.0091 'International Tables Vol C Tables 4.2.6.8 and 6.1.1.4'
H H 0.0000 0.0000 'International Tables Vol C Tables 4.2.6.8 and 6.1.1.4'
N N 0.0311 0.0180 'International Tables Vol C Tables 4.2.6.8 and 6.1.1.4'
O O 0.0492 0.0322 'International Tables Vol C Tables 4.2.6.8 and 6.1.1.4'
Sn Sn 0.0259 5.4591 'International Tables Vol C Tables 4.2.6.8 and 6.1.1.4'

loop_
_exptl_crystal_face_index_h
_exptl_crystal_face_index_k
_exptl_crystal_face_index_l
_exptl_crystal_face_perp_dist
2 6 -7 0.0671
3 8 0 0.0650
-3 3 8 0.0089
-4 6 2 0.0500
4 -6 -2 0.0500
5 5 1 0.0833
-3 -7 -2 0.0725
3 7 2 0.0725
-1 -3 -10 0.0960
-1 -10 2 0.0805
-3 4 -7 0.0670
3 -4 7 0.0670

loop_
_geom_angle_atom_site_label_1
_geom_angle_atom_site_label_2
_geom_angle_atom_site_label_3
_geom_angle
_geom_angle_site_symmetry_1
_geom_angle_site_symmetry_3
_geom_angle_publ_flag
C2 C1 C4 119.9(2) . . ?
O3 C1 C2 127.1(2) . . ?
O3 C1 C4 113.0(2) . . ?
C1 C2 H2 116.1 . . ?
C1 C2 C3 127.8(2) . . ?
C3 C2 H2 116.1 . . ?
C2 C3 C5 114.0(2) . . ?
N6 C3 C2 122.8(2) . . ?
N6 C3 C5 123.2(2) . . ?
C1 C4 H4A 109.5 . . ?
C1 C4 H4B 109.5 . . ?
C1 C4 H4C 109.5 . . ?
H4A C4 H4B 109.5 . . ?
H4A C4 H4C 109.5 . . ?
H4B C4 H4C 109.5 . . ?
C3 C5 H5A 109.5 . . ?
C3 C5 H5B 109.5 . . ?
C3 C5 H5C 109.5 . . ?
H5A C5 H5B 109.5 . . ?
H5A C5 H5C 109.5 . . ?
H5B C5 H5C 109.5 . . ?
H6A C6 H6B 107.6 . . ?
C7 C6 H6A 108.7 . . ?
C7 C6 H6B 108.7 . . ?
N6 C6 H6A 108.7 . . ?
N6 C6 H6B 108.7 . . ?
N6 C6 C7 114.1(2) . . ?
C6 C7 H7A 109.2 . . ?
C6 C7 H7B 109.2 . . ?
H7A C7 H7B 107.9 . . ?
C8 C7 C6 111.9(2) . . ?
C8 C7 H7A 109.2 . . ?
C8 C7 H7B 109.2 . . ?
C7 C8 H8A 109.9 . . ?
C7 C8 H8B 109.9 . . ?
H8A C8 H8B 108.3 . . ?
O4 C8 C7 109.1(2) . . ?
O4 C8 H8A 109.9 . . ?
O4 C8 H8B 109.9 . . ?
H9A C9 H9B 109.5 . . ?
H9A C9 H9C 109.5 . . ?
H9B C9 H9C 109.5 . . ?
O4 C9 H9A 109.5 . . ?
O4 C9 H9B 109.5 . . ?
O4 C9 H9C 109.5 . . ?
C11 C10 C13 119.7(2) . . ?
O5 C10 C11 127.1(2) . . ?
O5 C10 C13 113.2(2) . . ?
C10 C11 H11 116.2 . . ?
C10 C11 C12 127.6(2) . . ?
C12 C11 H11 116.2 . . ?
C11 C12 C14 115.5(2) . . ?
N2 C12 C11 122.2(2) . . ?
N2 C12 C14 122.3(2) . . ?
C10 C13 H13A 109.5 . . ?
C10 C13 H13B 109.5 . . ?
C10 C13 H13C 109.5 . . ?
H13A C13 H13B 109.5 . . ?
H13A C13 H13C 109.5 . . ?
H13B C13 H13C 109.5 . . ?
C12 C14 H14A 109.5 . . ?
C12 C14 H14B 109.5 . . ?
C12 C14 H14C 109.5 . . ?
H14A C14 H14B 109.5 . . ?
H14A C14 H14C 109.5 . . ?
H14B C14 H14C 109.5 . . ?
H15A C15 H15B 108.0 . . ?
C16 C15 H15A 109.3 . . ?
C16 C15 H15B 109.3 . . ?
N2 C15 H15A 109.3 . . ?
N2 C15 H15B 109.3 . . ?
N2 C15 C16 111.5(2) . . ?
C15 C16 H16A 109.2 . . ?
C15 C16 H16B 109.2 . . ?
H16A C16 H16B 107.9 . . ?
C17 C16 C15 112.1(2) . . ?
C17 C16 H16A 109.2 . . ?
C17 C16 H16B 109.2 . . ?
C16 C17 H17A 110.2 . . ?
C16 C17 H17B 110.2 . . ?
H17A C17 H17B 108.5 . . ?
O6 C17 C16 107.7(2) . . ?
O6 C17 H17A 110.2 . . ?
O6 C17 H17B 110.2 . . ?
H18A C18 H18B 109.5 . . ?
H18A C18 H18C 109.5 . . ?
H18B C18 H18C 109.5 . . ?
O6 C18 H18A 109.5 . . ?
O6 C18 H18B 109.5 . . ?
O6 C18 H18C 109.5 . . ?
C12 N2 C15 119.6(2) . . ?
C12 N2 Sn1 128.53(18) . . ?
C15 N2 Sn1 111.77(16) . . ?
C3 N6 C6 119.9(2) . . ?
C3 N6 Sn1 127.60(17) . . ?
C6 N6 Sn1 112.51(15) . . ?
C1 O3 Sn1 131.89(18) . . ?
C9 O4 C8 111.7(2) . . ?
C10 O5 Sn1 132.58(18) . . ?
C18 O6 C17 111.9(2) . . ?
N2 Sn1 N6 145.77(7) . . ?
O3 Sn1 N2 76.51(8) . . ?
O3 Sn1 N6 81.18(7) . . ?
O3 Sn1 O5 100.81(8) . . ?
O5 Sn1 N2 80.63(7) . . ?
O5 Sn1 N6 78.43(7) . . ?

loop_
_geom_bond_atom_site_label_1
_geom_bond_atom_site_label_2
_geom_bond_distance
_geom_bond_site_symmetry_2
_geom_bond_publ_flag
C1 C2 1.363(4) . ?
C1 C4 1.504(3) . ?
C1 O3 1.311(3) . ?
C2 H2 0.9500 . ?
C2 C3 1.440(4) . ?
C3 C5 1.516(4) . ?
C3 N6 1.299(3) . ?
C4 H4A 0.9800 . ?
C4 H4B 0.9800 . ?
C4 H4C 0.9800 . ?
C5 H5A 0.9800 . ?
C5 H5B 0.9800 . ?
C5 H5C 0.9800 . ?
C6 H6A 0.9900 . ?
C6 H6B 0.9900 . ?
C6 C7 1.527(4) . ?
C6 N6 1.471(3) . ?
C7 H7A 0.9900 . ?
C7 H7B 0.9900 . ?
C7 C8 1.515(4) . ?
C8 H8A 0.9900 . ?
C8 H8B 0.9900 . ?
C8 O4 1.418(3) . ?
C9 H9A 0.9800 . ?
C9 H9B 0.9800 . ?
C9 H9C 0.9800 . ?
C9 O4 1.414(3) . ?
C10 C11 1.361(4) . ?
C10 C13 1.512(4) . ?
C10 O5 1.306(3) . ?
C11 H11 0.9500 . ?
C11 C12 1.441(4) . ?
C12 C14 1.517(4) . ?
C12 N2 1.301(3) . ?
C13 H13A 0.9800 . ?
C13 H13B 0.9800 . ?
C13 H13C 0.9800 . ?
C14 H14A 0.9800 . ?
C14 H14B 0.9800 . ?
C14 H14C 0.9800 . ?
C15 H15A 0.9900 . ?
C15 H15B 0.9900 . ?
C15 C16 1.527(4) . ?
C15 N2 1.472(4) . ?
C16 H16A 0.9900 . ?
C16 H16B 0.9900 . ?
C16 C17 1.517(4) . ?
C17 H17A 0.9900 . ?
C17 H17B 0.9900 . ?
C17 O6 1.421(3) . ?
C18 H18A 0.9800 . ?
C18 H18B 0.9800 . ?
C18 H18C 0.9800 . ?
C18 O6 1.419(4) . ?
N2 Sn1 2.358(2) . ?
N6 Sn1 2.372(2) . ?
O3 Sn1 2.1133(17) . ?
O5 Sn1 2.1146(18) . ?

loop_
_exptl_oxdiff_crystal_face_indexfrac_h
_exptl_oxdiff_crystal_face_indexfrac_k
_exptl_oxdiff_crystal_face_indexfrac_l
_exptl_oxdiff_crystal_face_x
_exptl_oxdiff_crystal_face_y
_exptl_oxdiff_crystal_face_z
1.9509 6.3709 -7.4518 0.5025 0.0408 0.8636
2.8335 8.3609 -0.1414 -0.0422 0.5455 0.8371
-3.4649 2.7171 8.1258 -0.0630 0.7840 -0.6175
-4.2510 5.9110 1.8790 0.5719 0.7458 -0.3415
4.2510 -5.9110 -1.8790 -0.5719 -0.7458 0.3415
4.6890 4.5530 1.0330 -0.4719 0.2258 0.8523
-3.4210 -7.2470 -1.9640 0.2956 -0.5421 -0.7866
3.4210 7.2470 1.9640 -0.2956 0.5421 0.7866
-1.3450 -3.0060 -9.6250 0.7258 -0.6879 -0.0107
-1.1630 -9.5110 1.6580 -0.2995 -0.6269 -0.7193
-2.9070 4.2530 -7.2940 0.9941 0.0790 0.0749
2.9070 -4.2530 7.2940 -0.9941 -0.0790 -0.0749
